data_4080665
loop_
_publ_author_name
'Kuo, Louis Y.'
'Shari&#x2019;ati, Yusef A.'
'Valente, Edward J.'

_publ_section_title
;
 Aqueous Chemistry of the Metallocene [Cp2MoCl2]BF4: Evidence of
 Autocatalytic Molybdenum(V) Reduction in Water
;
_journal_issue 10
_journal_name_full Organometallics
_journal_page_first 2902
_journal_paper_doi 10.1021/om301262u
_journal_volume 32
_journal_year 2013
_chemical_formula_moiety 'C10 H10 B1 Cl2 F4 Mo1'
_chemical_formula_sum 'C10 H10 B Cl2 F4 Mo'
_chemical_formula_weight 383.84
_chemical_name_systematic
;
 ?
;
_space_group_IT_number 59
_symmetry_cell_setting orthorhombic
_symmetry_space_group_name_Hall '-P 2c 2a'
_symmetry_space_group_name_H-M 'P m n m :2'
_atom_sites_solution_hydrogens geom
_atom_sites_solution_primary direct
_atom_sites_solution_secondary difmap
_audit_creation_method SHELXL-97
_cell_angle_alpha 90.00
_cell_angle_beta 90.00
_cell_angle_gamma 90.00
_cell_formula_units_Z 2
_cell_length_a 9.5714(3)
_cell_length_b 6.8640(2)
_cell_length_c 9.3036(3)
_cell_measurement_reflns_used 1201
_cell_measurement_temperature 297(2)
_cell_measurement_theta_max 29
_cell_measurement_theta_min 3
_cell_volume 611.23(3)
_computing_cell_refinement 'CrysAlis (Oxford Diffraction)'
_computing_data_collection 'CrysAlis (Oxford Diffraction)'
_computing_data_reduction 'CrysAlis (Oxford Diffraction)'
_computing_molecular_graphics WinGX
_computing_publication_material WinGX
_computing_structure_refinement 'SHELXL-97 (Sheldrick, 1997)'
_computing_structure_solution 'SHELXS-97 (Sheldrick, 1997)'
_diffrn_ambient_temperature 297(2)
_diffrn_detector_area_resol_mean 16.0309
_diffrn_measured_fraction_theta_full 0.998
_diffrn_measured_fraction_theta_max 0.998
_diffrn_measurement_device_type 'Oxford Diffraction Gemini'
_diffrn_measurement_method 'phi and omega scans'
_diffrn_radiation_monochromator graphite
_diffrn_radiation_source 'fine-focus sealed tube'
_diffrn_radiation_type MoK\a
_diffrn_radiation_wavelength 0.71073
_diffrn_reflns_av_R_equivalents 0.0194
_diffrn_reflns_av_sigmaI/netI 0.0246
_diffrn_reflns_limit_h_max 6
_diffrn_reflns_limit_h_min -13
_diffrn_reflns_limit_k_max 9
_diffrn_reflns_limit_k_min -5
_diffrn_reflns_limit_l_max 12
_diffrn_reflns_limit_l_min -13
_diffrn_reflns_number 2307
_diffrn_reflns_theta_full 30.06
_diffrn_reflns_theta_max 30.06
_diffrn_reflns_theta_min 3.65
_diffrn_standards_decay_% <2%
_diffrn_standards_interval_count 50
_diffrn_standards_number 2
_exptl_absorpt_coefficient_mu 1.535
_exptl_absorpt_correction_T_max 0.8138
_exptl_absorpt_correction_T_min 0.5324
_exptl_absorpt_correction_type analytical
_exptl_absorpt_process_details 'CrysAlis (Oxford Diffraction)'
_exptl_crystal_colour black
_exptl_crystal_density_diffrn 2.086
_exptl_crystal_density_method 'not measured'
_exptl_crystal_description prism
_exptl_crystal_F_000 374
_exptl_crystal_size_max 0.47
_exptl_crystal_size_mid 0.18
_exptl_crystal_size_min 0.14
_refine_diff_density_max 0.421
_refine_diff_density_min -0.362
_refine_diff_density_rms 0.073
_refine_ls_extinction_coef 0.0015(11)
_refine_ls_extinction_expression Fc^*^=kFc[1+0.001xFc^2^\l^3^/sin(2\q)]^-1/4^
_refine_ls_extinction_method SHELXL
_refine_ls_goodness_of_fit_ref 1.003
_refine_ls_hydrogen_treatment constr
_refine_ls_matrix_type full
_refine_ls_number_parameters 52
_refine_ls_number_reflns 1000
_refine_ls_number_restraints 0
_refine_ls_restrained_S_all 1.003
_refine_ls_R_factor_all 0.0251
_refine_ls_R_factor_gt 0.0230
_refine_ls_shift/su_max 0.000
_refine_ls_shift/su_mean 0.000
_refine_ls_structure_factor_coef Fsqd
_refine_ls_weighting_details 'calc w=1/[\s^2^(Fo^2^)+(0.0250P)^2^+0.3200P] where P=(Fo^2^+2Fc^2^)/3'
_refine_ls_weighting_scheme calc
_refine_ls_wR_factor_gt 0.0532
_refine_ls_wR_factor_ref 0.0546
_reflns_number_gt 937
_reflns_number_total 1000
_reflns_threshold_expression >2sigma(I)
_cod_data_source_file om301262u_si_001.cif
_cod_data_source_block compound_1
_cod_original_sg_symbol_H-M 'P m n m'
_cod_database_code 4080665

loop_
_symmetry_equiv_pos_as_xyz
'x, y, z'
'-x, -y, z+1/2'
'x+1/2, -y, -z'
'-x+1/2, y, -z+1/2'
'-x, -y, -z'
'x, y, -z-1/2'
'-x-1/2, y, z'
'x-1/2, -y, z-1/2'

loop_
_atom_site_label
_atom_site_type_symbol
_atom_site_fract_x
_atom_site_fract_y
_atom_site_fract_z
_atom_site_U_iso_or_equiv
_atom_site_adp_type
_atom_site_occupancy
_atom_site_symmetry_multiplicity
_atom_site_calc_flag
_atom_site_refinement_flags
C1 C 0.5995(2) 0.4294(3) 0.1753(3) 0.0504(6) Uani 1 1 d .
H1 H 0.6320 0.5294 0.1168 0.060 Uiso 1 1 calc R
C2 C 0.5437(2) 0.2577(4) 0.1292(3) 0.0570(7) Uani 1 1 d .
H2 H 0.5306 0.2206 0.0340 0.068 Uiso 1 1 calc R
C3 C 0.5098(3) 0.1476(5) 0.2500 0.0589(11) Uani 1 2 d S
H3 H 0.4715 0.0231 0.2500 0.071 Uiso 1 2 calc SR
B1 B 0.2500 0.6150(7) 0.2500 0.0376(10) Uani 1 4 d S
Cl Cl 0.7500 -0.06965(11) 0.07292(9) 0.0454(2) Uani 1 2 d S
F1 F 0.3680(2) 0.7269(3) 0.2500 0.0804(8) Uani 1 2 d S
F2 F 0.2500 0.4977(4) 0.1316(2) 0.0773(7) Uani 1 2 d S
Mo Mo 0.7500 0.18305(4) 0.2500 0.02152(11) Uani 1 4 d S

loop_
_atom_site_aniso_label
_atom_site_aniso_U_11
_atom_site_aniso_U_22
_atom_site_aniso_U_33
_atom_site_aniso_U_23
_atom_site_aniso_U_13
_atom_site_aniso_U_12
C1 0.0302(9) 0.0412(10) 0.0797(16) 0.0243(12) 0.0036(10) 0.0122(9)
C2 0.0396(12) 0.0749(16) 0.0565(14) -0.0152(13) -0.0235(11) 0.0245(12)
C3 0.0196(12) 0.0322(14) 0.125(4) 0.000 0.000 -0.0038(11)
B1 0.033(2) 0.034(2) 0.046(3) 0.000 0.000 0.000
Cl 0.0468(4) 0.0381(3) 0.0512(4) -0.0204(3) 0.000 0.000
F1 0.0434(12) 0.0551(12) 0.143(2) 0.000 0.000 -0.0152(10)
F2 0.0875(17) 0.0936(17) 0.0507(12) -0.0227(13) 0.000 0.000
Mo 0.01913(15) 0.01913(15) 0.02629(16) 0.000 0.000 0.000

loop_
_atom_type_symbol
_atom_type_description
_atom_type_scat_dispersion_real
_atom_type_scat_dispersion_imag
_atom_type_scat_source
C C 0.0030 0.0020 'International Tables Vol C Tables 4.2.6.8 and 6.1.1.4'
H H 0.0000 0.0000 'International Tables Vol C Tables 4.2.6.8 and 6.1.1.4'
B B 0.0010 0.0010 'International Tables Vol C Tables 4.2.6.8 and 6.1.1.4'
Cl Cl 0.1480 0.1590 'International Tables Vol C Tables 4.2.6.8 and 6.1.1.4'
F F 0.0170 0.0100 'International Tables Vol C Tables 4.2.6.8 and 6.1.1.4'
Mo Mo -1.6830 0.6860 'International Tables Vol C Tables 4.2.6.8 and 6.1.1.4'

loop_
_geom_angle_atom_site_label_1
_geom_angle_atom_site_label_2
_geom_angle_atom_site_label_3
_geom_angle
_geom_angle_site_symmetry_1
_geom_angle_site_symmetry_3
C2 C1 C1 108.32(16) . 6_556
C2 C1 Mo 73.04(12) . .
C1 C1 Mo 72.63(6) 6_556 .
C2 C1 H1 125.8 . .
C1 C1 H1 125.8 6_556 .
Mo C1 H1 120.3 . .
C1 C2 C3 107.9(2) . .
C1 C2 Mo 72.91(12) . .
C3 C2 Mo 71.87(15) . .
C1 C2 H2 126.1 . .
C3 C2 H2 126.1 . .
Mo C2 H2 120.9 . .
C2 C3 C2 107.6(3) 6_556 .
C2 C3 Mo 73.22(15) 6_556 .
C2 C3 Mo 73.22(15) . .
C2 C3 H3 126.2 6_556 .
C2 C3 H3 126.2 . .
Mo C3 H3 119.3 . .
F2 B1 F2 107.7(4) . 6_556
F2 B1 F1 109.39(8) . .
F2 B1 F1 109.39(8) 6_556 .
F2 B1 F1 109.39(8) . 7_655
F2 B1 F1 109.39(8) 6_556 7_655
F1 B1 F1 111.5(4) . 7_655
C3 Mo C3 167.92(15) . 7_755
C3 Mo C1 133.78(9) . 4_655
C3 Mo C1 57.38(9) 7_755 4_655
C3 Mo C1 133.78(9) . 7_755
C3 Mo C1 57.38(9) 7_755 7_755
C1 Mo C1 34.74(12) 4_655 7_755
C3 Mo C1 57.38(9) . 6_556
C3 Mo C1 133.78(9) 7_755 6_556
C1 Mo C1 76.47(11) 4_655 6_556
C1 Mo C1 86.80(12) 7_755 6_556
C3 Mo C1 57.38(9) . .
C3 Mo C1 133.78(9) 7_755 .
C1 Mo C1 86.80(12) 4_655 .
C1 Mo C1 76.47(11) 7_755 .
C1 Mo C1 34.74(12) 6_556 .
C3 Mo C2 150.03(8) . 4_655
C3 Mo C2 34.91(8) 7_755 4_655
C1 Mo C2 34.05(9) 4_655 4_655
C1 Mo C2 57.28(8) 7_755 4_655
C1 Mo C2 102.76(10) 6_556 4_655
C1 Mo C2 120.59(10) . 4_655
C3 Mo C2 34.91(8) . .
C3 Mo C2 150.03(8) 7_755 .
C1 Mo C2 120.59(10) 4_655 .
C1 Mo C2 102.76(10) 7_755 .
C1 Mo C2 57.28(8) 6_556 .
C1 Mo C2 34.05(9) . .
C2 Mo C2 154.59(15) 4_655 .
C3 Mo C2 34.91(8) . 6_556
C3 Mo C2 150.03(8) 7_755 6_556
C1 Mo C2 102.76(10) 4_655 6_556
C1 Mo C2 120.59(10) 7_755 6_556
C1 Mo C2 34.05(9) 6_556 6_556
C1 Mo C2 57.28(8) . 6_556
C2 Mo C2 115.96(15) 4_655 6_556
C2 Mo C2 57.68(13) . 6_556
C3 Mo C2 150.03(8) . 7_755
C3 Mo C2 34.91(8) 7_755 7_755
C1 Mo C2 57.28(8) 4_655 7_755
C1 Mo C2 34.05(9) 7_755 7_755
C1 Mo C2 120.59(10) 6_556 7_755
C1 Mo C2 102.76(10) . 7_755
C2 Mo C2 57.68(13) 4_655 7_755
C2 Mo C2 115.96(15) . 7_755
C2 Mo C2 154.59(15) 6_556 7_755
C3 Mo Cl 85.63(6) . .
C3 Mo Cl 85.63(6) 7_755 .
C1 Mo Cl 137.09(6) 4_655 .
C1 Mo Cl 108.73(7) 7_755 .
C1 Mo Cl 137.09(6) 6_556 .
C1 Mo Cl 108.73(7) . .
C2 Mo Cl 119.45(8) 4_655 .
C2 Mo Cl 80.05(7) . .
C2 Mo Cl 119.45(8) 6_556 .
C2 Mo Cl 80.05(7) 7_755 .
C3 Mo Cl 85.63(6) . 6_556
C3 Mo Cl 85.63(6) 7_755 6_556
C1 Mo Cl 108.73(7) 4_655 6_556
C1 Mo Cl 137.09(6) 7_755 6_556
C1 Mo Cl 108.73(7) 6_556 6_556
C1 Mo Cl 137.09(6) . 6_556
C2 Mo Cl 80.05(7) 4_655 6_556
C2 Mo Cl 119.45(8) . 6_556
C2 Mo Cl 80.05(7) 6_556 6_556
C2 Mo Cl 119.45(8) 7_755 6_556
Cl Mo Cl 87.05(4) . 6_556

loop_
_geom_bond_atom_site_label_1
_geom_bond_atom_site_label_2
_geom_bond_distance
_geom_bond_site_symmetry_2
C1 C2 1.363(3) .
C1 C1 1.390(5) 6_556
C1 Mo 2.3274(19) .
C1 H1 0.9300 .
C2 C3 1.392(3) .
C2 Mo 2.329(2) .
C2 H2 0.9300 .
C3 C2 1.392(3) 6_556
C3 Mo 2.312(3) .
C3 H3 0.9300 .
B1 F2 1.364(4) .
B1 F2 1.364(4) 6_556
B1 F1 1.366(3) .
B1 F1 1.366(3) 7_655
Cl Mo 2.3922(7) .
Mo C3 2.312(3) 7_755
Mo C1 2.3274(19) 4_655
Mo C1 2.3274(19) 7_755
Mo C1 2.3274(19) 6_556
Mo C2 2.329(2) 4_655
Mo C2 2.329(2) 6_556
Mo C2 2.329(2) 7_755
Mo Cl 2.3922(7) 6_556

loop_
_geom_torsion_atom_site_label_1
_geom_torsion_atom_site_label_2
_geom_torsion_atom_site_label_3
_geom_torsion_atom_site_label_4
_geom_torsion
_geom_torsion_site_symmetry_1
_geom_torsion_site_symmetry_4
C1 C1 C2 C3 -0.7(2) 6_556 .
Mo C1 C2 C3 63.83(18) . .
C1 C1 C2 Mo -64.54(6) 6_556 .
C1 C2 C3 C2 1.2(3) . 6_556
Mo C2 C3 C2 65.7(2) . 6_556
C1 C2 C3 Mo -64.51(16) . .
C2 C3 Mo C3 122.55(15) 6_556 7_755
C2 C3 Mo C3 -122.55(15) . 7_755
C2 C3 Mo C1 -33.02(19) 6_556 4_655
C2 C3 Mo C1 81.87(16) . 4_655
C2 C3 Mo C1 -81.87(16) 6_556 7_755
C2 C3 Mo C1 33.02(19) . 7_755
C2 C3 Mo C1 -36.69(15) 6_556 6_556
C2 C3 Mo C1 78.21(18) . 6_556
C2 C3 Mo C1 -78.21(18) 6_556 .
C2 C3 Mo C1 36.69(15) . .
C2 C3 Mo C2 17.5(2) 6_556 4_655
C2 C3 Mo C2 132.4(3) . 4_655
C2 C3 Mo C2 -114.9(3) 6_556 .
C2 C3 Mo C2 114.9(3) . 6_556
C2 C3 Mo C2 -132.4(3) 6_556 7_755
C2 C3 Mo C2 -17.5(2) . 7_755
C2 C3 Mo Cl 166.24(15) 6_556 .
C2 C3 Mo Cl -78.87(15) . .
C2 C3 Mo Cl 78.87(15) 6_556 6_556
C2 C3 Mo Cl -166.24(15) . 6_556
C2 C1 Mo C3 -37.64(15) . .
C1 C1 Mo C3 78.45(6) 6_556 .
C2 C1 Mo C3 136.47(14) . 7_755
C1 C1 Mo C3 -107.44(8) 6_556 7_755
C2 C1 Mo C1 173.2(2) . 4_655
C1 C1 Mo C1 -70.68(7) 6_556 4_655
C2 C1 Mo C1 139.64(14) . 7_755
C1 C1 Mo C1 -104.27(6) 6_556 7_755
C2 C1 Mo C1 -116.09(15) . 6_556
C2 C1 Mo C2 177.63(7) . 4_655
C1 C1 Mo C2 -66.28(9) 6_556 4_655
C1 C1 Mo C2 116.09(15) 6_556 .
C2 C1 Mo C2 -79.4(2) . 6_556
C1 C1 Mo C2 36.70(10) 6_556 6_556
C2 C1 Mo C2 117.8(2) . 7_755
C1 C1 Mo C2 -126.09(7) 6_556 7_755
C2 C1 Mo Cl 34.14(16) . .
C1 C1 Mo Cl 150.23(4) 6_556 .
C2 C1 Mo Cl -72.42(19) . 6_556
C1 C1 Mo Cl 43.67(6) 6_556 6_556
C1 C2 Mo C3 116.0(2) . .
C1 C2 Mo C3 -84.7(2) . 7_755
C3 C2 Mo C3 159.3(3) . 7_755
C1 C2 Mo C1 -7.9(2) . 4_655
C3 C2 Mo C1 -123.86(15) . 4_655
C1 C2 Mo C1 -40.21(14) . 7_755
C3 C2 Mo C1 -156.21(15) . 7_755
C1 C2 Mo C1 37.47(16) . 6_556
C3 C2 Mo C1 -78.53(17) . 6_556
C3 C2 Mo C1 -116.0(2) . .
C1 C2 Mo C2 -4.77(14) . 4_655
C3 C2 Mo C2 -120.76(15) . 4_655
C1 C2 Mo C2 78.10(17) . 6_556
C3 C2 Mo C2 -37.90(17) . 6_556
C1 C2 Mo C2 -73.63(19) . 7_755
C3 C2 Mo C2 170.37(12) . 7_755
C1 C2 Mo Cl -147.34(16) . .
C3 C2 Mo Cl 96.66(15) . .
C1 C2 Mo Cl 131.81(14) . 6_556
C3 C2 Mo Cl 15.81(17) . 6_556
